data_4080576
loop_
_publ_author_name
'Zhang, Xiaolei'
'Tang, Xiao'
'Yang, Jiajia'
'Li, Yizhi'
'Yan, Hong'
'Bregadze, Vladimir I.'

_publ_section_title
;
 Boron-Substitutedo-Carboranetrithiol To Construct Trimeric Cobalt
 Clusters
;
_journal_issue 6
_journal_name_full Organometallics
_journal_page_first 2014
_journal_paper_doi 10.1021/om400097m
_journal_volume 32
_journal_year 2013
_chemical_formula_sum 'C17 H24 B10 Co3 S3'
_chemical_formula_weight 609.48
_chemical_name_systematic
; 
 ? 
;
_space_group_IT_number 19
_symmetry_cell_setting orthorhombic
_symmetry_space_group_name_Hall 'P 2ac 2ab'
_symmetry_space_group_name_H-M 'P 21 21 21'
_atom_sites_solution_hydrogens geom
_atom_sites_solution_primary direct
_atom_sites_solution_secondary difmap
_audit_creation_method SHELXL-97
_cell_angle_alpha 90.00
_cell_angle_beta 90.00
_cell_angle_gamma 90.00
_cell_formula_units_Z 4
_cell_length_a 9.136(3)
_cell_length_b 11.886(4)
_cell_length_c 21.283(8)
_cell_measurement_temperature 296(2)
_cell_volume 2311.1(14)
_computing_structure_refinement 'SHELXL-97 (Sheldrick, 1997)'
_computing_structure_solution 'SHELXS-97 (Sheldrick, 1990)'
_diffrn_ambient_temperature 296(2)
_diffrn_measured_fraction_theta_full 0.997
_diffrn_measured_fraction_theta_max 0.997
_diffrn_radiation_monochromator graphite
_diffrn_radiation_source 'fine-focus sealed tube'
_diffrn_radiation_type MoK\a
_diffrn_radiation_wavelength 0.71073
_diffrn_reflns_av_R_equivalents 0.1283
_diffrn_reflns_av_sigmaI/netI 0.1199
_diffrn_reflns_limit_h_max 11
_diffrn_reflns_limit_h_min -10
_diffrn_reflns_limit_k_max 14
_diffrn_reflns_limit_k_min -11
_diffrn_reflns_limit_l_max 24
_diffrn_reflns_limit_l_min -26
_diffrn_reflns_number 10695
_diffrn_reflns_theta_full 26.00
_diffrn_reflns_theta_max 26.00
_diffrn_reflns_theta_min 1.91
_exptl_absorpt_coefficient_mu 2.406
_exptl_absorpt_correction_T_max 0.7611
_exptl_absorpt_correction_T_min 0.7294
_exptl_absorpt_correction_type multi-scan
_exptl_crystal_density_diffrn 1.751
_exptl_crystal_density_method 'not measured'
_exptl_crystal_F_000 1220
_exptl_crystal_size_max 0.14
_exptl_crystal_size_mid 0.13
_exptl_crystal_size_min 0.12
_refine_diff_density_max 0.600
_refine_diff_density_min -0.533
_refine_diff_density_rms 0.096
_refine_ls_abs_structure_details 'Flack H D (1983), Acta Cryst. A39, 876-881'
_refine_ls_abs_structure_Flack 0.00(3)
_refine_ls_extinction_method none
_refine_ls_goodness_of_fit_ref 1.010
_refine_ls_hydrogen_treatment constr
_refine_ls_matrix_type full
_refine_ls_number_parameters 298
_refine_ls_number_reflns 4514
_refine_ls_number_restraints 31
_refine_ls_restrained_S_all 1.018
_refine_ls_R_factor_all 0.0962
_refine_ls_R_factor_gt 0.0609
_refine_ls_shift/su_max 0.026
_refine_ls_shift/su_mean 0.003
_refine_ls_structure_factor_coef Fsqd
_refine_ls_weighting_details 'calc w=1/[\s^2^(Fo^2^)+(0.0524P)^2^+0.0000P] where P=(Fo^2^+2Fc^2^)/3'
_refine_ls_weighting_scheme calc
_refine_ls_wR_factor_gt 0.1354
_refine_ls_wR_factor_ref 0.1481
_reflns_number_gt 3021
_reflns_number_total 4514
_reflns_threshold_expression >2sigma(I)
_cod_data_source_file om400097m_si_001.cif
_cod_data_source_block 3
_cod_depositor_comments
;
The following automatic conversions were performed:

'_symmetry_cell_setting' value 'Orthorhombic' changed to
'orthorhombic' according to
/home/saulius/struct/CIF-dictionaries/cif_core.dic dictionary named
'cif_core.dic' version 2.4.2 from 2011-04-26.

Automatic conversion script
Id: cif_fix_values 1891 2012-01-12 08:04:46Z andrius 
;
_cod_original_cell_volume 2311.2(15)
_cod_original_sg_symbol_H-M P2(1)2(1)2(1)
_cod_database_code 4080576

loop_
_symmetry_equiv_pos_as_xyz
'x, y, z'
'-x+1/2, -y, z+1/2'
'-x, y+1/2, -z+1/2'
'x+1/2, -y+1/2, -z'

loop_
_atom_site_label
_atom_site_type_symbol
_atom_site_fract_x
_atom_site_fract_y
_atom_site_fract_z
_atom_site_U_iso_or_equiv
_atom_site_adp_type
_atom_site_occupancy
_atom_site_symmetry_multiplicity
_atom_site_calc_flag
_atom_site_refinement_flags
Co3 Co -1.00607(8) -0.32491(7) -0.14684(4) 0.0461(2) Uani 1 1 d .
Co2 Co -0.77622(8) -0.35407(7) -0.23186(3) 0.0446(2) Uani 1 1 d .
Co1 Co -0.73237(9) -0.21972(7) -0.12773(4) 0.0497(2) Uani 1 1 d .
S1 S -0.59726(15) -0.35913(15) -0.16304(8) 0.0518(4) Uani 1 1 d .
S3 S -0.91821(15) -0.48145(14) -0.18741(7) 0.0461(4) Uani 1 1 d .
S2 S -0.86863(17) -0.31773(14) -0.06171(7) 0.0486(4) Uani 1 1 d .
B12 B -0.8078(7) -0.5488(6) -0.1235(3) 0.0444(18) Uani 1 1 d .
B8 B -0.7800(8) -0.4605(6) -0.0567(3) 0.0472(18) Uani 1 1 d .
C18 C -0.8742(8) -0.3707(7) -0.3191(3) 0.068(2) Uani 1 1 d .
H18 H -0.9630 -0.4071 -0.3256 0.082 Uiso 1 1 calc R
C13 C -0.6018(9) -0.0940(6) -0.1667(4) 0.080(3) Uani 1 1 d .
H13 H -0.5385 -0.1048 -0.2003 0.096 Uiso 1 1 calc R
B10 B -0.6448(8) -0.6223(6) -0.1397(4) 0.053(2) Uani 1 1 d .
H10 H -0.6135 -0.6455 -0.1879 0.064 Uiso 1 1 calc R
C1 C -0.7424(9) -0.6772(6) -0.0235(3) 0.079(2) Uani 1 1 d .
H1 H -0.7722 -0.7456 0.0088 0.094 Uiso 1 1 calc R
C23 C -1.2234(7) -0.3656(8) -0.1645(4) 0.087(2) Uani 1 1 d U
H23 H -1.2587 -0.4385 -0.1691 0.104 Uiso 1 1 calc R
C24 C -1.1749(7) -0.2995(7) -0.2120(4) 0.0764(19) Uani 1 1 d U
H24 H -1.1729 -0.3201 -0.2542 0.092 Uiso 1 1 calc R
B6 B -0.7509(12) -0.5505(9) 0.0049(5) 0.091(3) Uani 1 1 d .
H6 H -0.7891 -0.5300 0.0526 0.109 Uiso 1 1 calc R
C19 C -0.8551(8) -0.2533(6) -0.3073(3) 0.066(2) Uani 1 1 d .
H19 H -0.9285 -0.1991 -0.3055 0.079 Uiso 1 1 calc R
B4 B -0.5123(8) -0.5813(7) -0.0802(3) 0.057(2) Uani 1 1 d .
H4 H -0.3937 -0.5808 -0.0891 0.069 Uiso 1 1 calc R
C20 C -0.6290(7) -0.3377(6) -0.3063(3) 0.061(2) Uani 1 1 d .
H20 H -0.5282 -0.3473 -0.3033 0.073 Uiso 1 1 calc R
B11 B -0.7895(10) -0.6910(7) -0.0977(4) 0.066(2) Uani 1 1 d .
H11 H -0.8509 -0.7623 -0.1175 0.079 Uiso 1 1 calc R
B5 B -0.5978(9) -0.4803(7) -0.0298(4) 0.059(2) Uani 1 1 d .
H5 H -0.5360 -0.4133 -0.0060 0.070 Uiso 1 1 calc R
C21 C -0.7023(7) -0.2349(6) -0.2987(3) 0.061(2) Uani 1 1 d .
H21 H -0.6584 -0.1662 -0.2896 0.074 Uiso 1 1 calc R
C14 C -0.7495(9) -0.0594(6) -0.1701(3) 0.070(2) Uani 1 1 d U
H14 H -0.8000 -0.0421 -0.2068 0.084 Uiso 1 1 calc R
C22 C -0.7294(7) -0.4237(6) -0.3191(3) 0.0582(19) Uani 1 1 d .
H22 H -0.7084 -0.4992 -0.3262 0.070 Uiso 1 1 calc R
C25 C -1.2129(7) -0.3110(7) -0.1107(4) 0.0840(19) Uani 1 1 d U
H25 H -1.2399 -0.3397 -0.0717 0.101 Uiso 1 1 calc R
C15 C -0.8083(9) -0.0555(6) -0.1082(3) 0.075(2) Uani 1 1 d U
H15 H -0.9036 -0.0379 -0.0965 0.091 Uiso 1 1 calc R
C26 C -1.1301(7) -0.1998(7) -0.1893(3) 0.0683(18) Uani 1 1 d U
H26 H -1.0910 -0.1407 -0.2124 0.082 Uiso 1 1 calc R
C27 C -1.1544(7) -0.2016(7) -0.1211(4) 0.0801(19) Uani 1 1 d U
H27 H -1.1360 -0.1451 -0.0919 0.096 Uiso 1 1 calc R
B9 B -0.6324(7) -0.4843(6) -0.1097(3) 0.0466(19) Uani 1 1 d .
B3 B -0.6195(10) -0.7003(8) -0.0735(4) 0.070(3) Uani 1 1 d .
H3 H -0.5670 -0.7831 -0.0787 0.083 Uiso 1 1 calc R
C16 C -0.6903(12) -0.0843(7) -0.0683(4) 0.098(3) Uani 1 1 d .
H16 H -0.6947 -0.0864 -0.0247 0.117 Uiso 1 1 calc R
B7 B -0.8778(9) -0.5891(7) -0.0491(3) 0.056(2) Uani 1 1 d .
H7 H -0.9956 -0.5928 -0.0386 0.067 Uiso 1 1 calc R
C2 C -0.5904(10) -0.6199(8) -0.0127(4) 0.096(3) Uani 1 1 d .
H2 H -0.5162 -0.6466 0.0252 0.115 Uiso 1 1 calc R
C17 C -0.5687(10) -0.1087(6) -0.1034(4) 0.090(3) Uani 1 1 d .
H17 H -0.4787 -0.1314 -0.0875 0.108 Uiso 1 1 calc R

loop_
_atom_site_aniso_label
_atom_site_aniso_U_11
_atom_site_aniso_U_22
_atom_site_aniso_U_33
_atom_site_aniso_U_23
_atom_site_aniso_U_13
_atom_site_aniso_U_12
Co3 0.0284(3) 0.0552(5) 0.0545(4) 0.0056(4) 0.0023(3) 0.0049(4)
Co2 0.0317(4) 0.0517(5) 0.0505(4) 0.0010(4) 0.0016(4) 0.0000(4)
Co1 0.0438(4) 0.0463(5) 0.0591(5) 0.0019(4) -0.0048(4) -0.0028(4)
S1 0.0270(7) 0.0611(10) 0.0673(10) 0.0056(8) -0.0020(7) -0.0003(7)
S3 0.0283(7) 0.0515(9) 0.0584(9) 0.0008(7) -0.0024(7) -0.0014(6)
S2 0.0436(8) 0.0544(9) 0.0476(8) -0.0004(7) 0.0010(7) 0.0046(7)
B12 0.030(3) 0.046(4) 0.058(4) -0.003(3) 0.011(3) -0.002(3)
B8 0.038(3) 0.057(4) 0.047(4) 0.004(3) -0.004(3) -0.006(3)
C18 0.055(4) 0.102(6) 0.047(4) 0.006(4) -0.011(3) -0.020(4)
C13 0.077(5) 0.066(5) 0.099(6) -0.002(4) 0.008(4) -0.026(4)
B10 0.042(4) 0.057(4) 0.062(4) -0.014(4) -0.008(3) 0.012(3)
C1 0.085(5) 0.078(5) 0.073(4) 0.012(4) -0.016(4) 0.006(5)
C23 0.037(3) 0.104(4) 0.120(4) 0.013(4) -0.003(3) 0.009(3)
C24 0.048(3) 0.092(4) 0.089(4) 0.000(3) -0.010(3) 0.024(3)
B6 0.103(8) 0.083(7) 0.086(6) -0.002(5) 0.011(6) 0.014(6)
C19 0.072(4) 0.074(5) 0.050(4) 0.008(3) 0.007(3) 0.039(4)
B4 0.035(4) 0.074(5) 0.063(4) 0.008(4) -0.005(4) -0.001(4)
C20 0.052(4) 0.068(5) 0.063(4) -0.005(4) 0.007(3) -0.005(3)
B11 0.068(5) 0.055(5) 0.074(5) 0.000(4) 0.000(4) 0.009(4)
B5 0.052(4) 0.065(5) 0.059(4) 0.004(4) -0.008(4) 0.013(4)
C21 0.055(4) 0.066(5) 0.062(4) 0.005(3) 0.013(3) -0.017(3)
C14 0.087(5) 0.042(4) 0.083(4) 0.013(3) -0.012(4) -0.005(4)
C22 0.050(4) 0.072(5) 0.053(3) -0.006(3) 0.005(3) 0.002(4)
C25 0.046(3) 0.121(4) 0.085(4) 0.033(4) 0.010(3) 0.032(3)
C15 0.097(6) 0.046(4) 0.083(4) -0.011(4) 0.019(4) 0.006(4)
C26 0.052(3) 0.075(4) 0.078(3) 0.010(3) -0.003(3) 0.028(3)
C27 0.057(3) 0.098(4) 0.086(4) -0.020(4) -0.015(3) 0.039(3)
B9 0.033(3) 0.052(4) 0.054(4) -0.007(3) 0.003(3) 0.007(3)
B3 0.077(6) 0.075(6) 0.056(5) -0.002(4) -0.007(4) 0.014(5)
C16 0.175(9) 0.063(5) 0.054(4) -0.006(4) 0.002(5) -0.034(6)
B7 0.055(4) 0.066(5) 0.046(4) 0.013(4) 0.008(3) 0.014(4)
C2 0.078(6) 0.119(8) 0.090(6) 0.005(5) -0.002(5) 0.018(5)
C17 0.101(6) 0.048(5) 0.122(6) 0.012(4) -0.055(5) -0.021(4)

loop_
_atom_type_symbol
_atom_type_description
_atom_type_scat_dispersion_real
_atom_type_scat_dispersion_imag
_atom_type_scat_source
C C 0.0033 0.0016 'International Tables Vol C Tables 4.2.6.8 and 6.1.1.4'
H H 0.0000 0.0000 'International Tables Vol C Tables 4.2.6.8 and 6.1.1.4'
B B 0.0013 0.0007 'International Tables Vol C Tables 4.2.6.8 and 6.1.1.4'
S S 0.1246 0.1234 'International Tables Vol C Tables 4.2.6.8 and 6.1.1.4'
Co Co 0.3494 0.9721 'International Tables Vol C Tables 4.2.6.8 and 6.1.1.4'

loop_
_geom_angle_atom_site_label_1
_geom_angle_atom_site_label_2
_geom_angle_atom_site_label_3
_geom_angle
C25 Co3 C27 40.4(3)
C25 Co3 C26 66.5(3)
C27 Co3 C26 41.5(3)
C25 Co3 C23 37.3(3)
C27 Co3 C23 65.6(3)
C26 Co3 C23 64.3(3)
C25 Co3 C24 63.8(3)
C27 Co3 C24 65.9(3)
C26 Co3 C24 37.6(3)
C23 Co3 C24 37.9(3)
C25 Co3 S3 123.5(3)
C27 Co3 S3 160.1(2)
C26 Co3 S3 129.3(2)
C23 Co3 S3 94.6(3)
C24 Co3 S3 97.5(2)
C25 Co3 S2 102.3(2)
C27 Co3 S2 97.3(2)
C26 Co3 S2 129.8(2)
C23 Co3 S2 134.5(2)
C24 Co3 S2 163.1(2)
S3 Co3 S2 98.47(7)
C25 Co3 Co2 161.3(2)
C27 Co3 Co2 138.7(2)
C26 Co3 Co2 102.6(2)
C23 Co3 Co2 124.9(2)
C24 Co3 Co2 98.2(2)
S3 Co3 Co2 50.75(5)
S2 Co3 Co2 96.25(6)
C25 Co3 Co1 136.7(2)
C27 Co3 Co1 103.2(2)
C26 Co3 Co1 103.2(2)
C23 Co3 Co1 167.1(2)
C24 Co3 Co1 133.1(2)
S3 Co3 Co1 96.18(5)
S2 Co3 Co1 50.27(5)
Co2 Co3 Co1 58.86(3)
C18 Co2 C22 41.4(3)
C18 Co2 C20 66.9(3)
C22 Co2 C20 39.3(3)
C18 Co2 C21 66.4(3)
C22 Co2 C21 66.4(3)
C20 Co2 C21 38.9(3)
C18 Co2 C19 39.8(3)
C22 Co2 C19 67.7(3)
C20 Co2 C19 66.0(3)
C21 Co2 C19 39.2(3)
C18 Co2 S1 156.5(2)
C22 Co2 S1 115.60(19)
C20 Co2 S1 91.67(19)
C21 Co2 S1 103.23(19)
C19 Co2 S1 140.4(2)
C18 Co2 S3 93.7(2)
C22 Co2 S3 103.3(2)
C20 Co2 S3 140.2(2)
C21 Co2 S3 159.09(19)
C19 Co2 S3 120.7(2)
S1 Co2 S3 97.64(7)
C18 Co2 Co1 146.9(2)
C22 Co2 Co1 156.65(19)
C20 Co2 Co1 117.5(2)
C21 Co2 Co1 96.10(19)
C19 Co2 Co1 109.2(2)
S1 Co2 Co1 51.13(5)
S3 Co2 Co1 97.93(6)
C18 Co2 Co3 105.5(2)
C22 Co2 Co3 141.54(19)
C20 Co2 Co3 164.7(2)
C21 Co2 Co3 126.3(2)
C19 Co2 Co3 99.43(18)
S1 Co2 Co3 97.53(6)
S3 Co2 Co3 50.62(5)
Co1 Co2 Co3 61.14(3)
C17 Co1 C13 39.2(3)
C17 Co1 C16 38.6(4)
C13 Co1 C16 65.3(3)
C17 Co1 C15 66.2(3)
C13 Co1 C15 66.6(3)
C16 Co1 C15 39.4(3)
C17 Co1 C14 65.4(3)
C13 Co1 C14 39.3(3)
C16 Co1 C14 64.9(3)
C15 Co1 C14 39.4(3)
C17 Co1 S1 99.3(3)
C13 Co1 S1 94.8(2)
C16 Co1 S1 133.3(3)
C15 Co1 S1 161.4(2)
C14 Co1 S1 125.1(2)
C17 Co1 S2 125.9(3)
C13 Co1 S2 162.4(2)
C16 Co1 S2 97.2(2)
C15 Co1 S2 100.2(2)
C14 Co1 S2 134.8(2)
S1 Co1 S2 97.84(7)
C17 Co1 Co2 132.7(3)
C13 Co1 Co2 100.3(2)
C16 Co1 Co2 164.0(2)
C15 Co1 Co2 130.1(2)
C14 Co1 Co2 99.7(2)
S1 Co1 Co2 51.04(5)
S2 Co1 Co2 97.11(6)
C17 Co1 Co3 164.1(3)
C13 Co1 Co3 140.1(2)
C16 Co1 Co3 126.4(3)
C15 Co1 Co3 98.4(2)
C14 Co1 Co3 105.8(2)
S1 Co1 Co3 96.56(6)
S2 Co1 Co3 50.17(5)
Co2 Co1 Co3 60.00(3)
B9 S1 Co2 107.1(2)
B9 S1 Co1 106.9(2)
Co2 S1 Co1 77.84(6)
B12 S3 Co3 105.8(2)
B12 S3 Co2 106.7(2)
Co3 S3 Co2 78.62(7)
B8 S2 Co3 104.9(2)
B8 S2 Co1 105.6(2)
Co3 S2 Co1 79.56(6)
B10 B12 B7 110.3(5)
B10 B12 B11 60.7(4)
B7 B12 B11 60.2(4)
B10 B12 B8 109.1(5)
B7 B12 B8 60.0(4)
B11 B12 B8 107.4(5)
B10 B12 B9 59.4(4)
B7 B12 B9 106.9(5)
B11 B12 B9 105.7(5)
B8 B12 B9 59.5(4)
B10 B12 S3 121.7(4)
B7 B12 S3 124.7(4)
B11 B12 S3 132.7(5)
B8 B12 S3 113.8(4)
B9 B12 S3 114.6(4)
B6 B8 B5 61.6(5)
B6 B8 B9 105.5(6)
B5 B8 B9 58.2(4)
B6 B8 B7 58.1(5)
B5 B8 B7 109.2(5)
B9 B8 B7 107.5(5)
B6 B8 B12 105.3(6)
B5 B8 B12 108.2(5)
B9 B8 B12 60.7(4)
B7 B8 B12 59.7(4)
B6 B8 S2 132.3(5)
B5 B8 S2 122.7(5)
B9 B8 S2 115.6(4)
B7 B8 S2 124.3(5)
B12 B8 S2 115.0(4)
C19 C18 C22 108.1(6)
C19 C18 Co2 72.3(4)
C22 C18 Co2 69.6(3)
C19 C18 H18 126.0
C22 C18 H18 126.0
Co2 C18 H18 123.7
C17 C13 C14 107.2(7)
C17 C13 Co1 69.5(5)
C14 C13 Co1 71.5(4)
C17 C13 H13 126.4
C14 C13 H13 126.4
Co1 C13 H13 124.2
B3 B10 B12 102.9(5)
B3 B10 B9 101.4(6)
B12 B10 B9 61.4(4)
B3 B10 B11 55.9(5)
B12 B10 B11 60.3(4)
B9 B10 B11 106.9(5)
B3 B10 B4 58.6(5)
B12 B10 B4 107.1(5)
B9 B10 B4 57.0(4)
B11 B10 B4 105.4(5)
B3 B10 H10 126.9
B12 B10 H10 121.8
B9 B10 H10 123.7
B11 B10 H10 122.8
B4 B10 H10 123.0
C2 C1 B3 62.7(5)
C2 C1 B6 65.4(6)
B3 C1 B6 116.6(7)
C2 C1 B11 114.7(6)
B3 C1 B11 61.3(5)
B6 C1 B11 115.9(6)
C2 C1 B7 115.0(6)
B3 C1 B7 114.1(6)
B6 C1 B7 61.1(5)
B11 C1 B7 64.2(5)
C2 C1 H1 116.7
B3 C1 H1 118.1
B6 C1 H1 116.2
B11 C1 H1 117.5
B7 C1 H1 118.2
C25 C23 C24 109.8(8)
C25 C23 Co3 70.1(5)
C24 C23 Co3 71.8(4)
C25 C23 H23 125.1
C24 C23 H23 125.1
Co3 C23 H23 124.6
C26 C24 C23 110.0(8)
C26 C24 Co3 70.4(4)
C23 C24 Co3 70.3(4)
C26 C24 H24 125.0
C23 C24 H24 125.0
Co3 C24 H24 125.9
C1 B6 B7 61.9(5)
C1 B6 B8 107.6(7)
B7 B6 B8 62.9(5)
C1 B6 C2 55.6(5)
B7 B6 C2 107.8(7)
B8 B6 C2 105.4(7)
C1 B6 B5 104.0(7)
B7 B6 B5 112.4(6)
B8 B6 B5 60.9(5)
C2 B6 B5 57.9(5)
C1 B6 H6 124.3
B7 B6 H6 117.9
B8 B6 H6 121.2
C2 B6 H6 125.2
B5 B6 H6 121.7
C21 C19 C18 106.9(6)
C21 C19 Co2 70.0(4)
C18 C19 Co2 67.9(4)
C21 C19 H19 126.5
C18 C19 H19 126.5
Co2 C19 H19 127.1
C2 B4 B9 103.1(6)
C2 B4 B3 57.4(5)
B9 B4 B3 102.6(6)
C2 B4 B5 58.8(5)
B9 B4 B5 59.2(4)
B3 B4 B5 104.7(6)
C2 B4 B10 104.0(6)
B9 B4 B10 59.9(4)
B3 B4 B10 57.3(4)
B5 B4 B10 107.9(5)
C2 B4 H4 124.8
B9 B4 H4 124.4
B3 B4 H4 125.3
B5 B4 H4 122.0
B10 B4 H4 122.5
C22 C20 C21 110.2(6)
C22 C20 Co2 70.0(4)
C21 C20 Co2 71.7(4)
C22 C20 H20 124.9
C21 C20 H20 124.9
Co2 C20 H20 125.0
B3 B11 C1 57.1(5)
B3 B11 B12 104.4(6)
C1 B11 B12 103.0(6)
B3 B11 B7 107.0(6)
C1 B11 B7 59.6(5)
B12 B11 B7 59.6(4)
B3 B11 B10 59.3(5)
C1 B11 B10 103.9(6)
B12 B11 B10 59.0(4)
B7 B11 B10 108.3(6)
B3 B11 H11 123.5
C1 B11 H11 125.3
B12 B11 H11 124.4
B7 B11 H11 120.9
B10 B11 H11 122.5
C2 B5 B9 101.0(6)
C2 B5 B8 103.6(6)
B9 B5 B8 61.0(4)
C2 B5 B6 59.1(5)
B9 B5 B6 104.5(6)
B8 B5 B6 57.4(5)
C2 B5 B4 57.0(5)
B9 B5 B4 58.2(4)
B8 B5 B4 107.8(5)
B6 B5 B4 106.0(6)
C2 B5 H5 126.0
B9 B5 H5 124.5
B8 B5 H5 122.3
B6 B5 H5 123.3
B4 B5 H5 122.5
C20 C21 C19 108.6(6)
C20 C21 Co2 69.3(4)
C19 C21 Co2 70.8(4)
C20 C21 H21 125.7
C19 C21 H21 125.7
Co2 C21 H21 125.8
C13 C14 C15 108.7(7)
C13 C14 Co1 69.2(4)
C15 C14 Co1 70.2(4)
C13 C14 H14 125.6
C15 C14 H14 125.6
Co1 C14 H14 126.5
C20 C22 C18 106.1(6)
C20 C22 Co2 70.7(4)
C18 C22 Co2 69.0(3)
C20 C22 H22 127.0
C18 C22 H22 127.0
Co2 C22 H22 124.9
C23 C25 C27 110.0(7)
C23 C25 Co3 72.6(5)
C27 C25 Co3 70.6(4)
C23 C25 H25 125.0
C27 C25 H25 125.0
Co3 C25 H25 123.3
C16 C15 C14 105.1(7)
C16 C15 Co1 69.2(4)
C14 C15 Co1 70.4(4)
C16 C15 H15 127.4
C14 C15 H15 127.5
Co1 C15 H15 124.7
C24 C26 C27 107.3(7)
C24 C26 Co3 72.0(4)
C27 C26 Co3 69.0(4)
C24 C26 H26 126.3
C27 C26 H26 126.3
Co3 C26 H26 124.2
C25 C27 C26 102.9(7)
C25 C27 Co3 68.9(4)
C26 C27 Co3 69.5(4)
C25 C27 H27 128.5
C26 C27 H27 128.5
Co3 C27 H27 124.7
B4 B9 B5 62.7(4)
B4 B9 B10 63.1(4)
B5 B9 B10 113.2(5)
B4 B9 B8 111.1(5)
B5 B9 B8 60.8(4)
B10 B9 B8 109.2(5)
B4 B9 B12 110.1(5)
B5 B9 B12 109.6(5)
B10 B9 B12 59.2(4)
B8 B9 B12 59.8(4)
B4 B9 S1 129.7(5)
B5 B9 S1 122.4(5)
B10 B9 S1 121.5(5)
B8 B9 S1 112.5(4)
B12 B9 S1 112.7(4)
C1 B3 C2 58.4(5)
C1 B3 B11 61.6(5)
C2 B3 B11 111.3(7)
C1 B3 B10 111.6(6)
C2 B3 B10 111.1(7)
B11 B3 B10 64.8(5)
C1 B3 B4 108.5(7)
C2 B3 B4 59.5(5)
B11 B3 B4 117.1(7)
B10 B3 B4 64.1(5)
C1 B3 H3 122.4
C2 B3 H3 122.2
B11 B3 H3 116.2
B10 B3 H3 117.6
B4 B3 H3 118.5
C17 C16 C15 110.0(7)
C17 C16 Co1 69.8(5)
C15 C16 Co1 71.4(4)
C17 C16 H16 125.0
C15 C16 H16 125.0
Co1 C16 H16 125.3
B6 B7 C1 57.0(5)
B6 B7 B12 106.5(6)
C1 B7 B12 100.9(5)
B6 B7 B8 59.0(5)
C1 B7 B8 101.0(5)
B12 B7 B8 60.4(4)
B6 B7 B11 105.5(6)
C1 B7 B11 56.1(4)
B12 B7 B11 60.2(4)
B8 B7 B11 107.7(5)
B6 B7 H7 122.8
C1 B7 H7 128.2
B12 B7 H7 123.0
B8 B7 H7 123.0
B11 B7 H7 122.2
C1 C2 B3 58.9(5)
C1 C2 B4 111.9(6)
B3 C2 B4 63.1(5)
C1 C2 B5 111.0(7)
B3 C2 B5 113.3(7)
B4 C2 B5 64.2(5)
C1 C2 B6 59.0(5)
B3 C2 B6 108.3(7)
B4 C2 B6 114.8(7)
B5 C2 B6 62.9(6)
C1 C2 H2 122.0
B3 C2 H2 120.9
B4 C2 H2 116.5
B5 C2 H2 117.6
B6 C2 H2 120.2
C16 C17 C13 109.0(8)
C16 C17 Co1 71.6(5)
C13 C17 Co1 71.3(5)
C16 C17 H17 125.5
C13 C17 H17 125.5
Co1 C17 H17 123.2

loop_
_geom_bond_atom_site_label_1
_geom_bond_atom_site_label_2
_geom_bond_distance
Co3 C25 2.047(7)
Co3 C27 2.070(7)
Co3 C26 2.076(7)
Co3 C23 2.077(7)
Co3 C24 2.096(7)
Co3 S3 2.2026(19)
Co3 S2 2.2061(18)
Co3 Co2 2.7936(13)
Co3 Co1 2.8251(14)
Co2 C18 2.070(6)
Co2 C22 2.078(6)
Co2 C20 2.087(6)
Co2 C21 2.118(7)
Co2 C19 2.129(7)
Co2 S1 2.1959(18)
Co2 S3 2.2068(18)
Co2 Co1 2.7608(14)
Co1 C17 2.060(8)
Co1 C13 2.084(8)
Co1 C16 2.083(8)
Co1 C15 2.112(7)
Co1 C14 2.114(7)
Co1 S1 2.1987(19)
Co1 S2 2.2093(18)
S1 B9 1.899(7)
S3 B12 1.874(7)
S2 B8 1.883(7)
B12 B10 1.761(9)
B12 B7 1.773(9)
B12 B11 1.784(11)
B12 B8 1.785(9)
B12 B9 1.800(9)
B8 B6 1.712(12)
B8 B5 1.776(11)
B8 B9 1.781(10)
B8 B7 1.778(11)
C18 C19 1.429(11)
C18 C22 1.465(10)
C18 H18 0.9300
C13 C17 1.391(11)
C13 C14 1.412(11)
C13 H13 0.9300
B10 B3 1.703(11)
B10 B9 1.764(10)
B10 B11 1.793(11)
B10 B4 1.819(10)
B10 H10 1.1000
C1 C2 1.563(12)
C1 B3 1.572(11)
C1 B6 1.624(12)
C1 B11 1.646(11)
C1 B7 1.710(11)
C1 H1 1.1000
C23 C25 1.319(11)
C23 C24 1.355(11)
C23 H23 0.9300
C24 C26 1.344(11)
C24 H24 0.9300
B6 B7 1.697(13)
B6 C2 1.723(13)
B6 B5 1.788(13)
B6 H6 1.1000
C19 C21 1.425(9)
C19 H19 0.9300
B4 C2 1.668(11)
B4 B9 1.711(10)
B4 B3 1.726(12)
B4 B5 1.790(11)
B4 H4 1.1000
C20 C22 1.400(10)
C20 C21 1.402(10)
C20 H20 0.9300
B11 B3 1.640(12)
B11 B7 1.785(11)
B11 H11 1.1000
B5 C2 1.700(12)
B5 B9 1.730(10)
B5 H5 1.1000
C21 H21 0.9300
C14 C15 1.424(10)
C14 H14 0.9300
C22 H22 0.9300
C25 C27 1.423(11)
C25 H25 0.9300
C15 C16 1.414(12)
C15 H15 0.9300
C26 C27 1.468(10)
C26 H26 0.9300
C27 H27 0.9300
B3 C2 1.631(12)
B3 H3 1.1000
C16 C17 1.369(13)
C16 H16 0.9300
B7 H7 1.1000
C2 H2 1.1000
C17 H17 0.9300
